data_4074212
loop_
_publ_author_name
'Weng, Wei'
'Parkin, Sean'
'Ozerov, Oleg V.'

_publ_section_title
;
 Double C&#x2212;H Activation Results in Ruthenium Complexes of a Neutral
 PCP Ligand with a Central Carbene Moiety
;
_journal_issue 22
_journal_name_full Organometallics
_journal_page_first 5345
_journal_paper_doi 10.1021/om060464r
_journal_volume 25
_journal_year 2006
_chemical_formula_moiety 'C23 H35 Cl N2 O2 P2 Ru'
_chemical_formula_sum 'C23 H35 Cl N2 O2 P2 Ru'
_chemical_formula_weight 569.99
_chemical_name_systematic
; 
 ? 
;
_space_group_IT_number 19
_symmetry_cell_setting orthorhombic
_symmetry_space_group_name_Hall 'P 2ac 2ab'
_symmetry_space_group_name_H-M 'P 21 21 21'
_atom_sites_solution_hydrogens geom
_atom_sites_solution_primary direct
_atom_sites_solution_secondary difmap
_audit_creation_method SHELXL-97
_cell_angle_alpha 90.00
_cell_angle_beta 90.00
_cell_angle_gamma 90.00
_cell_formula_units_Z 4
_cell_length_a 8.1742(3)
_cell_length_b 11.3310(10)
_cell_length_c 26.6412(5)
_cell_measurement_reflns_used 4481
_cell_measurement_temperature 90.0(2)
_cell_measurement_theta_max 25.35
_cell_measurement_theta_min 1.00
_cell_volume 2467.6(2)
_computing_cell_refinement 'SCALEPACK (Otwinowski & Minor, 1997)'
_computing_data_collection 'COLLECT (Nonius, 1998)'
_computing_data_reduction 'DENZO-SMN (Otwinowski & Minor, 1997)'
_computing_molecular_graphics 'XP in SHELXTL (Sheldrick, 1994)'
_computing_publication_material
; 
SHELX97-2 (Sheldrick, 1997) and local procedures 
;
_computing_structure_refinement 'SHELXL-97 (Sheldrick, 1997)'
_computing_structure_solution 'SHELXS-97 (Sheldrick, 1990)'
_diffrn_ambient_temperature 90.0(2)
_diffrn_detector_area_resol_mean 18
_diffrn_measured_fraction_theta_full .995
_diffrn_measured_fraction_theta_max .995
_diffrn_measurement_device_type 'Nonius KappaCCD diffractometer'
_diffrn_measurement_method '\w scans at fixed \c = 55\%'
_diffrn_radiation_monochromator graphite
_diffrn_radiation_source 'fine-focus sealed tube'
_diffrn_radiation_type MoK\a
_diffrn_radiation_wavelength 0.71073
_diffrn_reflns_av_R_equivalents 0.0632
_diffrn_reflns_av_sigmaI/netI 0.1083
_diffrn_reflns_limit_h_max 9
_diffrn_reflns_limit_h_min -9
_diffrn_reflns_limit_k_max 13
_diffrn_reflns_limit_k_min 0
_diffrn_reflns_limit_l_max 32
_diffrn_reflns_limit_l_min 0
_diffrn_reflns_number 4463
_diffrn_reflns_theta_full 25.30
_diffrn_reflns_theta_max 25.30
_diffrn_reflns_theta_min 1.53
_exptl_absorpt_coefficient_mu 0.896
_exptl_absorpt_correction_T_max 0.98
_exptl_absorpt_correction_T_min 0.84
_exptl_absorpt_correction_type multi-scan
_exptl_absorpt_process_details 'Sadabs (Sheldrick, 1997)'
_exptl_crystal_colour orange-green
_exptl_crystal_density_diffrn 1.534
_exptl_crystal_density_method 'not measured'
_exptl_crystal_description needle
_exptl_crystal_F_000 1176
_exptl_crystal_size_max 0.20
_exptl_crystal_size_mid 0.04
_exptl_crystal_size_min 0.03
_refine_diff_density_max 2.165
_refine_diff_density_min -.512
_refine_diff_density_rms .105
_refine_ls_abs_structure_details 'Flack H D (1983), Acta Cryst. A39, 876-881'
_refine_ls_abs_structure_Flack 0.56(5)
_refine_ls_extinction_method none
_refine_ls_goodness_of_fit_ref 1.048
_refine_ls_hydrogen_treatment constr
_refine_ls_matrix_type full
_refine_ls_number_parameters 289
_refine_ls_number_reflns 4463
_refine_ls_number_restraints 420
_refine_ls_restrained_S_all 1.016
_refine_ls_R_factor_all 0.0847
_refine_ls_R_factor_gt 0.0479
_refine_ls_shift/su_max 0.000
_refine_ls_shift/su_mean 0.000
_refine_ls_structure_factor_coef Fsqd
_refine_ls_weighting_details 'calc w=1/[\s^2^(Fo^2^)+(0.0486P)^2^] where P=(Fo^2^+2Fc^2^)/3'
_refine_ls_weighting_scheme calc
_refine_ls_wR_factor_gt 0.1013
_refine_ls_wR_factor_ref 0.1072
_reflns_number_gt 3189
_reflns_number_total 4463
_reflns_threshold_expression >2\s(I)
_cod_data_source_file om060464rsi20060526_063707.cif
_cod_data_source_block Compound-7a
_cod_database_code 4074212

loop_
_symmetry_equiv_pos_as_xyz
'x, y, z'
'-x+1/2, -y, z+1/2'
'x+1/2, -y+1/2, -z'
'-x, y+1/2, -z+1/2'

loop_
_atom_site_label
_atom_site_type_symbol
_atom_site_fract_x
_atom_site_fract_y
_atom_site_fract_z
_atom_site_U_iso_or_equiv
_atom_site_adp_type
_atom_site_occupancy
_atom_site_symmetry_multiplicity
_atom_site_calc_flag
_atom_site_refinement_flags
Ru1 Ru 0.51475(6) 0.37990(5) 0.384963(18) 0.02482(16) Uani 1 1 d U
Cl1 Cl 0.3977(2) 0.51555(16) 0.32337(6) 0.0307(4) Uani 1 1 d U
P1 P 0.5428(2) 0.54519(15) 0.43743(6) 0.0238(4) Uani 1 1 d U
N1 N 0.6943(5) 0.6242(5) 0.40684(18) 0.0247(12) Uani 1 1 d U
P2 P 0.54908(19) 0.24997(15) 0.31658(6) 0.0224(4) Uani 1 1 d U
N2 N 0.6965(6) 0.3189(5) 0.28251(19) 0.0233(12) Uani 1 1 d U
C2 C 0.7630(7) 0.7318(6) 0.4183(2) 0.0260(15) Uani 1 1 d U
H2 H 0.7215 0.7867 0.4421 0.031 Uiso 1 1 calc R
C3 C 0.8976(7) 0.7464(6) 0.3905(2) 0.0266(14) Uani 1 1 d U
H3 H 0.9670 0.8137 0.3902 0.032 Uiso 1 1 calc R
C4 C 0.9172(8) 0.6425(6) 0.3617(2) 0.0302(15) Uani 1 1 d U
H4 H 1.0034 0.6283 0.3385 0.036 Uiso 1 1 calc R
C5 C 0.7915(7) 0.5649(6) 0.3724(2) 0.0234(14) Uani 1 1 d U
C6 C 0.7573(8) 0.4401(6) 0.3589(2) 0.0270(14) Uani 1 1 d U
H6 H 0.8381 0.3925 0.3785 0.032 Uiso 1 1 calc R
C7 C 0.7868(7) 0.4089(5) 0.3056(2) 0.0208(14) Uani 1 1 d U
C8 C 0.9032(8) 0.4376(6) 0.2722(2) 0.0334(16) Uani 1 1 d U
H8 H 0.9834 0.4973 0.2766 0.040 Uiso 1 1 calc R
C9 C 0.8876(8) 0.3641(6) 0.2288(3) 0.0348(16) Uani 1 1 d U
H9 H 0.9563 0.3641 0.2001 0.042 Uiso 1 1 calc R
C10 C 0.7587(8) 0.2965(6) 0.2367(3) 0.0272(15) Uani 1 1 d U
H10 H 0.7163 0.2405 0.2135 0.033 Uiso 1 1 calc R
C12 C 0.3782(8) 0.2157(6) 0.2716(2) 0.0292(16) Uani 1 1 d U
H12 H 0.4081 0.1394 0.2551 0.035 Uiso 1 1 calc R
C13 C 0.3540(8) 0.3045(6) 0.2293(2) 0.0333(18) Uani 1 1 d U
H13A H 0.2798 0.2713 0.2041 0.050 Uiso 1 1 calc R
H13B H 0.4598 0.3220 0.2137 0.050 Uiso 1 1 calc R
H13C H 0.3069 0.3773 0.2429 0.050 Uiso 1 1 calc R
C14 C 0.2184(8) 0.1928(7) 0.2997(3) 0.0380(19) Uani 1 1 d U
H14A H 0.1723 0.2680 0.3111 0.057 Uiso 1 1 calc R
H14B H 0.2400 0.1422 0.3288 0.057 Uiso 1 1 calc R
H14C H 0.1405 0.1535 0.2773 0.057 Uiso 1 1 calc R
C15 C 0.6387(8) 0.1018(6) 0.3262(2) 0.0283(15) Uani 1 1 d U
H15 H 0.6454 0.0639 0.2923 0.034 Uiso 1 1 calc R
C16 C 0.5379(8) 0.0216(6) 0.3584(2) 0.0364(17) Uani 1 1 d U
H16A H 0.5749 -0.0600 0.3539 0.055 Uiso 1 1 calc R
H16B H 0.4226 0.0279 0.3487 0.055 Uiso 1 1 calc R
H16C H 0.5502 0.0444 0.3937 0.055 Uiso 1 1 calc R
C17 C 0.8164(8) 0.1096(7) 0.3464(3) 0.0434(19) Uani 1 1 d U
H17A H 0.8173 0.1543 0.3779 0.065 Uiso 1 1 calc R
H17B H 0.8857 0.1495 0.3216 0.065 Uiso 1 1 calc R
H17C H 0.8585 0.0299 0.3524 0.065 Uiso 1 1 calc R
C18 C 0.3812(7) 0.6524(6) 0.4483(2) 0.0288(16) Uani 1 1 d U
H18 H 0.4121 0.6987 0.4788 0.035 Uiso 1 1 calc R
C19 C 0.2049(7) 0.5911(6) 0.4596(3) 0.0363(19) Uani 1 1 d U
H19A H 0.1265 0.6516 0.4702 0.054 Uiso 1 1 calc R
H19B H 0.2172 0.5323 0.4863 0.054 Uiso 1 1 calc R
H19C H 0.1649 0.5524 0.4291 0.054 Uiso 1 1 calc R
C20 C 0.3468(7) 0.7412(6) 0.4063(2) 0.0268(16) Uani 1 1 d U
H20A H 0.3224 0.6987 0.3752 0.040 Uiso 1 1 calc R
H20B H 0.4431 0.7914 0.4013 0.040 Uiso 1 1 calc R
H20C H 0.2529 0.7903 0.4156 0.040 Uiso 1 1 calc R
C21 C 0.6321(7) 0.5308(6) 0.5011(2) 0.0267(15) Uani 1 1 d U
H21 H 0.6437 0.6128 0.5146 0.032 Uiso 1 1 calc R
C22 C 0.5224(8) 0.4656(6) 0.5369(2) 0.0318(16) Uani 1 1 d U
H22A H 0.4807 0.3941 0.5207 0.048 Uiso 1 1 calc R
H22B H 0.4305 0.5164 0.5465 0.048 Uiso 1 1 calc R
H22C H 0.5845 0.4438 0.5670 0.048 Uiso 1 1 calc R
C23 C 0.8032(7) 0.4804(6) 0.4978(3) 0.0377(19) Uani 1 1 d U
H23A H 0.8525 0.4787 0.5313 0.056 Uiso 1 1 calc R
H23B H 0.8698 0.5298 0.4755 0.056 Uiso 1 1 calc R
H23C H 0.7981 0.4000 0.4843 0.056 Uiso 1 1 calc R
C24 C 0.2958(9) 0.3284(6) 0.4043(3) 0.0354(18) Uani 1 1 d U
O1 O 0.1644(6) 0.3069(4) 0.41740(18) 0.0423(14) Uani 1 1 d U
C25 C 0.6008(8) 0.2770(6) 0.4311(3) 0.0316(16) Uani 1 1 d U
O2 O 0.6459(6) 0.2114(4) 0.46080(17) 0.0370(13) Uani 1 1 d U

loop_
_atom_site_aniso_label
_atom_site_aniso_U_11
_atom_site_aniso_U_22
_atom_site_aniso_U_33
_atom_site_aniso_U_23
_atom_site_aniso_U_13
_atom_site_aniso_U_12
Ru1 0.0294(3) 0.0234(3) 0.0217(3) 0.0008(3) 0.0016(3) -0.0010(3)
Cl1 0.0317(9) 0.0327(11) 0.0278(10) 0.0011(8) -0.0004(8) 0.0001(8)
P1 0.0268(10) 0.0228(10) 0.0218(9) -0.0028(8) 0.0012(8) -0.0031(8)
N1 0.024(2) 0.024(3) 0.026(2) 0.001(2) -0.001(2) -0.001(2)
P2 0.0272(10) 0.0207(10) 0.0194(9) -0.0010(8) 0.0007(7) -0.0011(8)
N2 0.015(2) 0.031(3) 0.024(2) 0.000(2) -0.0015(19) 0.002(2)
C2 0.028(3) 0.024(3) 0.026(3) -0.004(3) -0.005(2) -0.001(2)
C3 0.024(3) 0.027(3) 0.029(3) -0.003(3) -0.007(2) 0.000(2)
C4 0.030(3) 0.030(3) 0.031(3) 0.003(3) -0.001(2) 0.001(2)
C5 0.023(3) 0.022(3) 0.025(3) -0.001(2) 0.001(2) 0.000(2)
C6 0.026(3) 0.028(3) 0.027(3) -0.002(2) -0.002(2) 0.002(2)
C7 0.015(2) 0.023(3) 0.024(3) -0.004(2) 0.001(2) 0.002(2)
C8 0.038(3) 0.029(3) 0.033(3) -0.002(3) 0.003(3) -0.007(3)
C9 0.040(3) 0.037(3) 0.027(3) -0.003(3) 0.003(3) -0.001(3)
C10 0.028(3) 0.031(3) 0.023(3) -0.003(3) -0.004(2) 0.001(3)
C12 0.029(3) 0.032(3) 0.027(3) -0.005(3) -0.001(3) 0.002(3)
C13 0.028(3) 0.036(4) 0.036(3) 0.000(3) 0.002(3) -0.001(3)
C14 0.031(3) 0.044(4) 0.039(3) -0.003(3) -0.003(3) -0.009(3)
C15 0.032(3) 0.027(3) 0.026(3) 0.000(3) -0.001(2) 0.001(3)
C16 0.038(3) 0.038(3) 0.034(3) 0.005(3) 0.007(3) -0.005(3)
C17 0.044(3) 0.044(4) 0.043(4) 0.004(3) 0.009(3) 0.001(3)
C18 0.028(3) 0.033(3) 0.026(3) 0.001(3) 0.003(3) -0.001(3)
C19 0.038(3) 0.034(4) 0.037(3) 0.000(3) -0.001(3) 0.008(3)
C20 0.027(3) 0.023(3) 0.030(3) 0.003(3) 0.003(3) -0.002(3)
C21 0.032(3) 0.023(3) 0.025(3) 0.000(3) -0.004(2) 0.002(3)
C22 0.033(3) 0.037(3) 0.025(3) -0.001(3) -0.001(3) 0.006(3)
C23 0.034(3) 0.039(4) 0.039(3) -0.001(3) 0.000(3) -0.003(3)
C24 0.037(3) 0.037(4) 0.032(3) -0.005(3) -0.001(3) -0.004(3)
O1 0.042(3) 0.044(3) 0.041(3) -0.008(2) 0.003(2) -0.003(2)
C25 0.030(3) 0.036(3) 0.029(3) -0.003(3) 0.001(3) 0.002(3)
O2 0.044(3) 0.030(3) 0.037(3) 0.002(2) -0.001(2) 0.001(2)

loop_
_atom_type_symbol
_atom_type_description
_atom_type_scat_dispersion_real
_atom_type_scat_dispersion_imag
_atom_type_scat_source
C C .0033 .0016 'International Tables Vol C Tables 4.2.6.8 and 6.1.1.4'
H H .0000 .0000 'International Tables Vol C Tables 4.2.6.8 and 6.1.1.4'
N N .0061 .0033 'International Tables Vol C Tables 4.2.6.8 and 6.1.1.4'
O O .0106 .0060 'International Tables Vol C Tables 4.2.6.8 and 6.1.1.4'
P P .1023 .0942 'International Tables Vol C Tables 4.2.6.8 and 6.1.1.4'
Cl Cl .1484 .1585 'International Tables Vol C Tables 4.2.6.8 and 6.1.1.4'
Ru Ru -1.2594 .8363 'International Tables Vol C Tables 4.2.6.8 and 6.1.1.4'

loop_
_geom_angle_atom_site_label_1
_geom_angle_atom_site_label_2
_geom_angle_atom_site_label_3
_geom_angle
C25 Ru1 C24 89.1(3)
C25 Ru1 C6 93.6(3)
C24 Ru1 C6 176.8(3)
C25 Ru1 P1 94.0(2)
C24 Ru1 P1 99.8(2)
C6 Ru1 P1 81.55(18)
C25 Ru1 P2 94.3(2)
C24 Ru1 P2 97.2(2)
C6 Ru1 P2 80.99(17)
P1 Ru1 P2 161.06(6)
C25 Ru1 Cl1 179.4(2)
C24 Ru1 Cl1 90.3(2)
C6 Ru1 Cl1 86.91(18)
P1 Ru1 Cl1 86.34(6)
P2 Ru1 Cl1 85.44(6)
N1 P1 C18 104.4(3)
N1 P1 C21 101.2(3)
C18 P1 C21 101.5(3)
N1 P1 Ru1 101.65(19)
C18 P1 Ru1 123.9(2)
C21 P1 Ru1 120.9(2)
C2 N1 C5 110.0(5)
C2 N1 P1 130.1(4)
C5 N1 P1 118.1(5)
N2 P2 C15 102.1(3)
N2 P2 C12 106.3(3)
C15 P2 C12 101.2(3)
N2 P2 Ru1 102.12(19)
C15 P2 Ru1 120.5(2)
C12 P2 Ru1 122.2(2)
C10 N2 C7 109.7(5)
C10 N2 P2 131.7(5)
C7 N2 P2 118.2(4)
C3 C2 N1 108.8(6)
C3 C2 H2 125.6
N1 C2 H2 125.6
C2 C3 C4 106.9(6)
C2 C3 H3 126.5
C4 C3 H3 126.5
C5 C4 C3 109.4(6)
C5 C4 H4 125.3
C3 C4 H4 125.3
C4 C5 N1 104.8(6)
C4 C5 C6 134.0(6)
N1 C5 C6 120.9(6)
C7 C6 C5 115.4(6)
C7 C6 Ru1 111.9(4)
C5 C6 Ru1 112.8(4)
C7 C6 H6 105.2
C5 C6 H6 105.2
Ru1 C6 H6 105.2
C8 C7 N2 104.9(5)
C8 C7 C6 133.8(6)
N2 C7 C6 120.6(5)
C7 C8 C9 109.4(6)
C7 C8 H8 125.3
C9 C8 H8 125.3
C10 C9 C8 106.4(6)
C10 C9 H9 126.8
C8 C9 H9 126.8
C9 C10 N2 109.6(6)
C9 C10 H10 125.2
N2 C10 H10 125.2
C13 C12 C14 111.3(5)
C13 C12 P2 115.5(5)
C14 C12 P2 110.9(4)
C13 C12 H12 106.1
C14 C12 H12 106.1
P2 C12 H12 106.1
C12 C13 H13A 109.5
C12 C13 H13B 109.5
H13A C13 H13B 109.5
C12 C13 H13C 109.5
H13A C13 H13C 109.5
H13B C13 H13C 109.5
C12 C14 H14A 109.5
C12 C14 H14B 109.5
H14A C14 H14B 109.5
C12 C14 H14C 109.5
H14A C14 H14C 109.5
H14B C14 H14C 109.5
C16 C15 C17 110.5(5)
C16 C15 P2 114.3(4)
C17 C15 P2 111.5(5)
C16 C15 H15 106.6
C17 C15 H15 106.7
P2 C15 H15 106.7
C15 C16 H16A 109.5
C15 C16 H16B 109.5
H16A C16 H16B 109.5
C15 C16 H16C 109.5
H16A C16 H16C 109.5
H16B C16 H16C 109.5
C15 C17 H17A 109.5
C15 C17 H17B 109.5
H17A C17 H17B 109.5
C15 C17 H17C 109.5
H17A C17 H17C 109.5
H17B C17 H17C 109.5
C20 C18 C19 104.6(5)
C20 C18 P1 117.1(4)
C19 C18 P1 112.8(4)
C20 C18 H18 107.3
C19 C18 H18 107.3
P1 C18 H18 107.3
C18 C19 H19A 109.5
C18 C19 H19B 109.5
H19A C19 H19B 109.5
C18 C19 H19C 109.5
H19A C19 H19C 109.5
H19B C19 H19C 109.5
C18 C20 H20A 109.5
C18 C20 H20B 109.5
H20A C20 H20B 109.5
C18 C20 H20C 109.5
H20A C20 H20C 109.5
H20B C20 H20C 109.5
C22 C21 C23 113.8(5)
C22 C21 P1 112.9(4)
C23 C21 P1 110.1(5)
C22 C21 H21 106.5
C23 C21 H21 106.5
P1 C21 H21 106.5
C21 C22 H22A 109.5
C21 C22 H22B 109.5
H22A C22 H22B 109.5
C21 C22 H22C 109.5
H22A C22 H22C 109.5
H22B C22 H22C 109.5
C21 C23 H23A 109.5
C21 C23 H23B 109.5
H23A C23 H23B 109.5
C21 C23 H23C 109.5
H23A C23 H23C 109.5
H23B C23 H23C 109.5
O1 C24 Ru1 174.4(6)
O2 C25 Ru1 176.2(6)

loop_
_geom_bond_atom_site_label_1
_geom_bond_atom_site_label_2
_geom_bond_distance
Ru1 C25 1.835(7)
Ru1 C24 1.951(7)
Ru1 C6 2.208(6)
Ru1 P1 2.3482(18)
Ru1 P2 2.3591(17)
Ru1 Cl1 2.4433(18)
P1 N1 1.732(5)
P1 C18 1.818(6)
P1 C21 1.854(6)
N1 C2 1.377(8)
N1 C5 1.387(7)
P2 N2 1.699(5)
P2 C15 1.850(7)
P2 C12 1.881(6)
N2 C10 1.347(8)
N2 C7 1.401(7)
C2 C3 1.337(8)
C2 H2 0.9500
C3 C4 1.416(9)
C3 H3 0.9500
C4 C5 1.382(8)
C4 H4 0.9500
C5 C6 1.486(9)
C6 C7 1.483(9)
C6 H6 1.0000
C7 C8 1.344(8)
C8 C9 1.429(9)
C8 H8 0.9500
C9 C10 1.319(9)
C9 H9 0.9500
C10 H10 0.9500
C12 C13 1.523(9)
C12 C14 1.528(8)
C12 H12 1.0000
C13 H13A 0.9800
C13 H13B 0.9800
C13 H13C 0.9800
C14 H14A 0.9800
C14 H14B 0.9800
C14 H14C 0.9800
C15 C16 1.497(8)
C15 C17 1.552(9)
C15 H15 1.0000
C16 H16A 0.9800
C16 H16B 0.9800
C16 H16C 0.9800
C17 H17A 0.9800
C17 H17B 0.9800
C17 H17C 0.9800
C18 C20 1.531(8)
C18 C19 1.628(9)
C18 H18 1.0000
C19 H19A 0.9800
C19 H19B 0.9800
C19 H19C 0.9800
C20 H20A 0.9800
C20 H20B 0.9800
C20 H20C 0.9800
C21 C22 1.504(8)
C21 C23 1.513(8)
C21 H21 1.0000
C22 H22A 0.9800
C22 H22B 0.9800
C22 H22C 0.9800
C23 H23A 0.9800
C23 H23B 0.9800
C23 H23C 0.9800
C24 O1 1.156(7)
C25 O2 1.146(7)

loop_
_geom_torsion_atom_site_label_1
_geom_torsion_atom_site_label_2
_geom_torsion_atom_site_label_3
_geom_torsion_atom_site_label_4
_geom_torsion
C25 Ru1 P1 N1 111.3(3)
C24 Ru1 P1 N1 -158.8(3)
C6 Ru1 P1 N1 18.3(2)
P2 Ru1 P1 N1 -4.7(3)
Cl1 Ru1 P1 N1 -69.12(18)
C25 Ru1 P1 C18 -132.3(3)
C24 Ru1 P1 C18 -42.4(3)
C6 Ru1 P1 C18 134.7(3)
P2 Ru1 P1 C18 111.7(3)
Cl1 Ru1 P1 C18 47.3(3)
C25 Ru1 P1 C21 0.6(3)
C24 Ru1 P1 C21 90.4(3)
C6 Ru1 P1 C21 -92.5(3)
P2 Ru1 P1 C21 -115.4(3)
Cl1 Ru1 P1 C21 -179.9(2)
C18 P1 N1 C2 48.4(6)
C21 P1 N1 C2 -56.7(6)
Ru1 P1 N1 C2 178.2(5)
C18 P1 N1 C5 -148.5(4)
C21 P1 N1 C5 106.5(5)
Ru1 P1 N1 C5 -18.6(4)
C25 Ru1 P2 N2 -111.8(3)
C24 Ru1 P2 N2 158.5(3)
C6 Ru1 P2 N2 -18.9(3)
P1 Ru1 P2 N2 4.2(3)
Cl1 Ru1 P2 N2 68.72(18)
C25 Ru1 P2 C15 0.2(3)
C24 Ru1 P2 C15 -89.4(3)
C6 Ru1 P2 C15 93.2(3)
P1 Ru1 P2 C15 116.2(3)
Cl1 Ru1 P2 C15 -179.2(2)
C25 Ru1 P2 C12 129.8(3)
C24 Ru1 P2 C12 40.1(3)
C6 Ru1 P2 C12 -137.2(3)
P1 Ru1 P2 C12 -114.2(3)
Cl1 Ru1 P2 C12 -49.6(3)
C15 P2 N2 C10 62.6(6)
C12 P2 N2 C10 -43.0(6)
Ru1 P2 N2 C10 -172.1(5)
C15 P2 N2 C7 -109.8(5)
C12 P2 N2 C7 144.5(4)
Ru1 P2 N2 C7 15.4(4)
C5 N1 C2 C3 3.0(7)
P1 N1 C2 C3 167.2(5)
N1 C2 C3 C4 -1.9(7)
C2 C3 C4 C5 0.2(7)
C3 C4 C5 N1 1.5(7)
C3 C4 C5 C6 -171.8(7)
C2 N1 C5 C4 -2.7(7)
P1 N1 C5 C4 -169.1(4)
C2 N1 C5 C6 171.7(5)
P1 N1 C5 C6 5.3(7)
C4 C5 C6 C7 -44.2(10)
N1 C5 C6 C7 143.3(6)
C4 C5 C6 Ru1 -174.5(6)
N1 C5 C6 Ru1 13.0(7)
C25 Ru1 C6 C7 115.9(5)
P1 Ru1 C6 C7 -150.6(5)
P2 Ru1 C6 C7 22.1(4)
Cl1 Ru1 C6 C7 -63.8(4)
C25 Ru1 C6 C5 -112.1(5)
P1 Ru1 C6 C5 -18.5(4)
P2 Ru1 C6 C5 154.1(5)
Cl1 Ru1 C6 C5 68.2(4)
C10 N2 C7 C8 -0.3(7)
P2 N2 C7 C8 173.7(5)
C10 N2 C7 C6 -172.2(6)
P2 N2 C7 C6 1.8(7)
C5 C6 C7 C8 39.9(10)
Ru1 C6 C7 C8 170.7(6)
C5 C6 C7 N2 -151.0(5)
Ru1 C6 C7 N2 -20.2(7)
N2 C7 C8 C9 -1.2(7)
C6 C7 C8 C9 169.1(7)
C7 C8 C9 C10 2.3(8)
C8 C9 C10 N2 -2.4(8)
C7 N2 C10 C9 1.8(8)
P2 N2 C10 C9 -171.2(5)
N2 P2 C12 C13 -32.8(6)
C15 P2 C12 C13 -139.2(5)
Ru1 P2 C12 C13 83.5(5)
N2 P2 C12 C14 -160.7(5)
C15 P2 C12 C14 93.0(5)
Ru1 P2 C12 C14 -44.4(6)
N2 P2 C15 C16 176.5(5)
C12 P2 C15 C16 -73.8(5)
Ru1 P2 C15 C16 64.5(5)
N2 P2 C15 C17 50.2(5)
C12 P2 C15 C17 159.8(5)
Ru1 P2 C15 C17 -61.8(5)
N1 P1 C18 C20 39.4(5)
C21 P1 C18 C20 144.3(5)
Ru1 P1 C18 C20 -75.6(5)
N1 P1 C18 C19 161.0(4)
C21 P1 C18 C19 -94.1(5)
Ru1 P1 C18 C19 45.9(5)
N1 P1 C21 C22 179.1(5)
C18 P1 C21 C22 71.7(5)
Ru1 P1 C21 C22 -69.9(5)
N1 P1 C21 C23 -52.6(5)
C18 P1 C21 C23 -160.0(5)
Ru1 P1 C21 C23 58.4(5)
